data_2224136
loop_
_publ_author_name
'Xia, Dong-Guo'
'Ye, Ya-Fen'
'Lei, Ke-Wei'

_publ_section_title
;
 2,4-Dibromo-6-{(<i>E</i>)-[(<i>R</i>)-1-phenylethyl]iminomethyl}phenol
;
_journal_coeditor_code BV2125
_journal_issue 12
_journal_name_full 'Acta Crystallographica Section E'
_journal_page_first o3168
_journal_paper_doi 10.1107/S1600536809044638
_journal_volume 65
_journal_year 2009
_chemical_formula_iupac 'C15 H13 Br2 N O'
_chemical_formula_moiety 'C15 H13 Br2 N O'
_chemical_formula_sum 'C15 H13 Br2 N O'
_chemical_formula_weight 383.08
_chemical_name_systematic
;
2,4-Dibromo-6-{(<i>E</i>)-[(<i>R</i>)-1-phenylethyl]iminomethyl}phenol
;
_space_group_IT_number 5
_symmetry_cell_setting monoclinic
_symmetry_space_group_name_Hall 'I 2y'
_symmetry_space_group_name_H-M 'I 1 2 1'
_atom_sites_solution_hydrogens geom
_atom_sites_solution_primary direct
_atom_sites_solution_secondary difmap
_audit_creation_method SHELXL-97
_cell_angle_alpha 90.00
_cell_angle_beta 109.287(2)
_cell_angle_gamma 90.00
_cell_formula_units_Z 8
_cell_length_a 15.523(2)
_cell_length_b 9.3533(12)
_cell_length_c 21.527(4)
_cell_measurement_reflns_used 3597
_cell_measurement_temperature 296(2)
_cell_measurement_theta_max 23.43
_cell_measurement_theta_min 2.40
_cell_volume 2950.1(8)
_computing_cell_refinement 'SAINT (Bruker, 2007)'
_computing_data_collection 'APEX2 (Bruker, 2007)'
_computing_data_reduction 'SAINT (Bruker, 2007)'
_computing_molecular_graphics 'SHELXTL (Sheldrick, 2008)'
_computing_publication_material 'SHELXTL (Sheldrick, 2008)'
_computing_structure_refinement 'SHELXL97 (Sheldrick, 2008)'
_computing_structure_solution 'SHELXS97 (Sheldrick, 2008)'
_diffrn_ambient_temperature 296(2)
_diffrn_measured_fraction_theta_full 0.991
_diffrn_measured_fraction_theta_max 0.991
_diffrn_measurement_device_type 'Bruker SMART APEXII CCD'
_diffrn_measurement_method \w
_diffrn_radiation_monochromator graphite
_diffrn_radiation_source 'fine-focus sealed tube'
_diffrn_radiation_type MoK\a
_diffrn_radiation_wavelength 0.71073
_diffrn_reflns_av_R_equivalents 0.0257
_diffrn_reflns_av_sigmaI/netI 0.0563
_diffrn_reflns_limit_h_max 20
_diffrn_reflns_limit_h_min -20
_diffrn_reflns_limit_k_max 11
_diffrn_reflns_limit_k_min -12
_diffrn_reflns_limit_l_max 26
_diffrn_reflns_limit_l_min -27
_diffrn_reflns_number 12876
_diffrn_reflns_theta_full 27.49
_diffrn_reflns_theta_max 27.49
_diffrn_reflns_theta_min 2.00
_exptl_absorpt_coefficient_mu 5.487
_exptl_absorpt_correction_T_max 0.236
_exptl_absorpt_correction_T_min 0.158
_exptl_absorpt_correction_type multi-scan
_exptl_absorpt_process_details '(SADABS; Sheldrick, 2000)'
_exptl_crystal_colour yellow
_exptl_crystal_density_diffrn 1.725
_exptl_crystal_density_method 'not measured'
_exptl_crystal_description block
_exptl_crystal_F_000 1504
_exptl_crystal_size_max 0.38
_exptl_crystal_size_mid 0.31
_exptl_crystal_size_min 0.26
_refine_diff_density_max 0.624
_refine_diff_density_min -0.504
_refine_ls_abs_structure_details 'Flack (1983), 2872 Friedel pairs'
_refine_ls_abs_structure_Flack 0.022(9)
_refine_ls_extinction_method none
_refine_ls_goodness_of_fit_ref 0.994
_refine_ls_hydrogen_treatment mixed
_refine_ls_matrix_type full
_refine_ls_number_parameters 346
_refine_ls_number_reflns 6480
_refine_ls_number_restraints 1
_refine_ls_restrained_S_all 0.994
_refine_ls_R_factor_all 0.0705
_refine_ls_R_factor_gt 0.0364
_refine_ls_shift/su_max 0.002
_refine_ls_shift/su_mean 0.000
_refine_ls_structure_factor_coef Fsqd
_refine_ls_weighting_details 'calc w=1/[\s^2^(Fo^2^)+(0.0192P)^2^+1.2456P] where P=(Fo^2^+2Fc^2^)/3'
_refine_ls_weighting_scheme calc
_refine_ls_wR_factor_gt 0.0727
_refine_ls_wR_factor_ref 0.0823
_reflns_number_gt 4357
_reflns_number_total 6480
_reflns_threshold_expression I>2\s(I)
_cod_data_source_file bv2125.cif
_cod_data_source_block I
_cod_depositor_comments
;
The following automatic conversions were performed:
'_symmetry_cell_setting' value 'Monoclinic' changed to 'monoclinic'
according to '/home/saulius/struct/CIF-dictionaries/cif_core.dic'
dictionary named 'cif_core.dic' version 2.4.1 from 2010-06-29.

Automatic conversion script
Id: cif_fix_enum 1527 2010-12-29 10:47:43Z saulius 

The following automatic conversions were performed:

'_symmetry_cell_setting' value 'Monoclinic' changed to 'monoclinic'
according to /home/saulius/struct/CIF-dictionaries/cif_core.dic
dictionary named 'cif_core.dic' version 2.4.1 from 2010-06-29.

Automatic conversion script
Id: cif_fix_values 1715 2011-07-08 13:25:40Z adriana 
;
_cod_original_cell_volume 2950.1(7)
_cod_original_sg_symbol_H-M 'I 2'
_cod_database_code 2224136
_cod_database_fobs_code 2224136

loop_
_symmetry_equiv_pos_as_xyz
'x, y, z'
'-x, y, -z'
'x+1/2, y+1/2, z+1/2'
'-x+1/2, y+1/2, -z+1/2'

loop_
_atom_site_type_symbol
_atom_site_label
_atom_site_fract_x
_atom_site_fract_y
_atom_site_fract_z
_atom_site_U_iso_or_equiv
_atom_site_adp_type
_atom_site_calc_flag
_atom_site_refinement_flags
_atom_site_occupancy
_atom_site_disorder_assembly
_atom_site_disorder_group
Br Br1 0.37953(5) -0.48288(5) 1.03409(3) 0.0857(2) Uani d . 1 . .
Br Br2 0.34338(4) 0.04283(6) 1.15258(2) 0.07989(19) Uani d . 1 . .
Br Br3 0.16026(3) 0.83627(6) 0.83602(2) 0.06812(15) Uani d . 1 . .
Br Br4 0.11106(5) 1.32687(6) 0.97217(3) 0.0987(2) Uani d . 1 . .
N N1 0.3623(2) 0.1446(4) 0.90617(16) 0.0519(9) Uani d . 1 . .
N N2 0.1352(2) 0.6719(4) 1.07323(16) 0.0545(9) Uani d . 1 . .
O O1 0.3584(2) 0.1594(3) 1.02596(14) 0.0596(9) Uani d . 1 . .
H H1 0.3621(3) 0.1891(19) 0.992(2) 0.089 Uiso calc R 1 . .
O O2 0.1494(2) 0.6885(3) 0.95843(14) 0.0616(9) Uani d . 1 . .
H H2 0.1469(3) 0.649(2) 0.994(2) 0.092 Uiso calc R 1 . .
C C1 0.3775(3) -0.2791(5) 1.0328(2) 0.0527(11) Uani d . 1 . .
C C2 0.3679(3) -0.2060(5) 1.0852(2) 0.0492(11) Uani d . 1 . .
H H2B 0.3653 -0.2546 1.1222 0.059 Uiso calc R 1 . .
C C3 0.3622(3) -0.0595(5) 1.08201(19) 0.0512(11) Uani d . 1 . .
C C4 0.3661(3) 0.0165(5) 1.02755(18) 0.0434(9) Uani d . 1 . .
C C5 0.3760(3) -0.0612(5) 0.97431(19) 0.0459(10) Uani d . 1 . .
C C6 0.3816(3) -0.2091(5) 0.9777(2) 0.0540(12) Uani d . 1 . .
H H6A 0.3881 -0.2610 0.9427 0.065 Uiso calc R 1 . .
C C7 0.3746(3) 0.0115(5) 0.9143(2) 0.0515(10) Uani d . 1 . .
H H7A 0.3832 -0.0423 0.8805 0.062 Uiso calc R 1 . .
C C8 0.3566(3) 0.2086(5) 0.84227(19) 0.0549(11) Uani d . 1 . .
H H8A 0.3705 0.1353 0.8144 0.066 Uiso calc R 1 . .
C C9 0.2603(3) 0.2606(4) 0.80995(18) 0.0448(10) Uani d . 1 . .
C C10 0.2032(3) 0.1924(5) 0.7561(2) 0.0555(11) Uani d . 1 . .
H H10A 0.2249 0.1156 0.7382 0.067 Uiso calc R 1 . .
C C11 0.1137(3) 0.2351(7) 0.7277(2) 0.0750(15) Uani d . 1 . .
H H11A 0.0756 0.1862 0.6914 0.090 Uiso calc R 1 . .
C C12 0.0810(3) 0.3481(7) 0.7525(3) 0.0783(16) Uani d . 1 . .
H H12A 0.0211 0.3784 0.7326 0.094 Uiso calc R 1 . .
C C13 0.1371(4) 0.4176(6) 0.8071(3) 0.0737(15) Uani d . 1 . .
H H13A 0.1145 0.4935 0.8250 0.088 Uiso calc R 1 . .
C C14 0.2261(3) 0.3758(5) 0.8354(2) 0.0601(12) Uani d . 1 . .
H H14A 0.2639 0.4249 0.8717 0.072 Uiso calc R 1 . .
C C15 0.4278(3) 0.3274(6) 0.8551(2) 0.0783(15) Uani d . 1 . .
H H15A 0.4876 0.2875 0.8750 0.117 Uiso calc R 1 . .
H H15B 0.4164 0.3970 0.8843 0.117 Uiso calc R 1 . .
H H15C 0.4242 0.3724 0.8143 0.117 Uiso calc R 1 . .
C C16 0.1200(3) 1.1252(5) 0.9680(2) 0.0541(11) Uani d . 1 . .
C C17 0.1326(2) 1.0647(5) 0.91308(18) 0.0465(9) Uani d . 1 . .
H H17A 0.1352 1.1218 0.8784 0.056 Uiso calc R 1 . .
C C18 0.1413(3) 0.9194(5) 0.91066(18) 0.0447(10) Uani d . 1 . .
C C19 0.1391(2) 0.8311(6) 0.96208(17) 0.0460(9) Uani d . 1 . .
C C20 0.1247(3) 0.8938(5) 1.01712(19) 0.0468(10) Uani d . 1 . .
C C21 0.1163(3) 1.0434(5) 1.01940(19) 0.0553(12) Uani d . 1 . .
H H21A 0.1082 1.0864 1.0560 0.066 Uiso calc R 1 . .
C C22 0.1220(3) 0.8060(6) 1.0725(2) 0.0591(13) Uani d . 1 . .
H H22A 0.1104 0.8490 1.1079 0.071 Uiso calc R 1 . .
C C23 0.1351(3) 0.5817(5) 1.12971(19) 0.0582(12) Uani d . 1 . .
H H23A 0.1198 0.4849 1.1121 0.070 Uiso calc R 1 . .
C C24 0.2320(3) 0.5733(5) 1.17797(19) 0.0508(10) Uani d . 1 . .
C C25 0.2650(3) 0.6751(6) 1.2257(2) 0.0672(13) Uani d . 1 . .
H H25A 0.2273 0.7496 1.2294 0.081 Uiso calc R 1 . .
C C26 0.3544(4) 0.6682(7) 1.2688(3) 0.0884(18) Uani d . 1 . .
H H26A 0.3766 0.7378 1.3010 0.106 Uiso calc R 1 . .
C C27 0.4104(4) 0.5554(9) 1.2630(3) 0.094(2) Uani d . 1 . .
H H27A 0.4697 0.5475 1.2920 0.113 Uiso calc R 1 . .
C C28 0.3767(4) 0.4568(8) 1.2141(3) 0.0921(19) Uani d . 1 . .
H H28A 0.4137 0.3824 1.2092 0.111 Uiso calc R 1 . .
C C29 0.2892(3) 0.4672(6) 1.1726(2) 0.0691(14) Uani d . 1 . .
H H29A 0.2678 0.3995 1.1394 0.083 Uiso calc R 1 . .
C C30 0.0640(3) 0.6210(7) 1.1599(2) 0.0813(16) Uani d . 1 . .
H H30A 0.0051 0.6225 1.1264 0.122 Uiso calc R 1 . .
H H30B 0.0774 0.7139 1.1797 0.122 Uiso calc R 1 . .
H H30C 0.0641 0.5519 1.1929 0.122 Uiso calc R 1 . .

loop_
_atom_site_aniso_label
_atom_site_aniso_U_11
_atom_site_aniso_U_22
_atom_site_aniso_U_33
_atom_site_aniso_U_12
_atom_site_aniso_U_13
_atom_site_aniso_U_23
Br1 0.1247(5) 0.0516(3) 0.0857(4) 0.0224(3) 0.0414(4) 0.0129(3)
Br2 0.1140(4) 0.0779(4) 0.0438(2) 0.0113(3) 0.0207(2) -0.0087(3)
Br3 0.0959(4) 0.0645(3) 0.0470(2) -0.0069(3) 0.0277(2) -0.0083(3)
Br4 0.1556(6) 0.0524(3) 0.1062(4) 0.0174(4) 0.0676(4) 0.0002(4)
N1 0.055(2) 0.055(3) 0.0459(19) -0.0056(18) 0.0166(16) 0.0031(18)
N2 0.050(2) 0.061(3) 0.049(2) -0.0049(18) 0.0103(17) 0.0050(18)
O1 0.083(2) 0.0407(18) 0.0500(18) 0.0035(15) 0.0152(16) -0.0009(14)
O2 0.080(2) 0.050(2) 0.0496(18) -0.0038(16) 0.0148(16) 0.0040(15)
C1 0.048(3) 0.047(3) 0.059(3) 0.009(2) 0.013(2) 0.008(2)
C2 0.049(3) 0.053(3) 0.044(2) 0.003(2) 0.0131(19) 0.0082(19)
C3 0.048(3) 0.059(3) 0.040(2) 0.001(2) 0.006(2) -0.009(2)
C4 0.039(2) 0.039(2) 0.044(2) -0.0001(19) 0.0036(17) 0.0030(19)
C5 0.040(2) 0.048(3) 0.047(2) 0.005(2) 0.0122(19) 0.003(2)
C6 0.050(3) 0.062(3) 0.053(3) 0.014(2) 0.021(2) 0.001(2)
C7 0.045(2) 0.059(3) 0.051(2) 0.006(2) 0.0177(19) 0.000(2)
C8 0.057(3) 0.067(3) 0.047(2) -0.001(2) 0.025(2) 0.008(2)
C9 0.050(3) 0.047(2) 0.042(2) -0.003(2) 0.022(2) 0.0084(19)
C10 0.068(3) 0.049(3) 0.056(3) 0.002(2) 0.028(2) 0.004(2)
C11 0.062(3) 0.089(4) 0.065(3) -0.019(3) 0.008(3) 0.017(3)
C12 0.060(3) 0.077(4) 0.098(4) 0.019(3) 0.027(3) 0.036(4)
C13 0.081(4) 0.058(3) 0.096(4) 0.009(3) 0.049(3) 0.015(3)
C14 0.062(3) 0.058(3) 0.066(3) -0.007(2) 0.029(2) -0.003(2)
C15 0.056(3) 0.095(4) 0.083(3) -0.011(3) 0.022(2) 0.032(3)
C16 0.062(3) 0.051(3) 0.052(3) 0.006(2) 0.022(2) 0.003(2)
C17 0.048(2) 0.045(2) 0.043(2) -0.001(2) 0.0105(18) 0.008(2)
C18 0.041(2) 0.053(3) 0.039(2) -0.0018(19) 0.0110(19) -0.0010(19)
C19 0.034(2) 0.052(3) 0.046(2) -0.008(2) 0.0057(17) -0.001(2)
C20 0.041(2) 0.060(3) 0.038(2) 0.0021(19) 0.0121(18) 0.011(2)
C21 0.055(3) 0.067(3) 0.048(2) 0.002(2) 0.023(2) -0.005(2)
C22 0.054(3) 0.078(4) 0.046(2) -0.002(3) 0.019(2) -0.007(2)
C23 0.060(3) 0.065(3) 0.045(2) -0.009(2) 0.011(2) 0.013(2)
C24 0.049(2) 0.061(3) 0.044(2) -0.003(2) 0.0170(18) 0.015(2)
C25 0.057(3) 0.074(3) 0.067(3) 0.005(3) 0.015(2) 0.007(3)
C26 0.088(5) 0.093(5) 0.071(4) -0.026(4) 0.008(3) -0.003(3)
C27 0.046(3) 0.124(6) 0.099(4) -0.005(4) 0.006(3) 0.044(5)
C28 0.066(4) 0.103(5) 0.116(5) 0.030(4) 0.042(4) 0.044(4)
C29 0.070(3) 0.073(4) 0.071(3) 0.013(3) 0.032(3) 0.020(3)
C30 0.051(3) 0.124(5) 0.068(3) 0.000(3) 0.018(2) 0.037(3)

loop_
_atom_type_symbol
_atom_type_description
_atom_type_scat_dispersion_real
_atom_type_scat_dispersion_imag
_atom_type_scat_source
C C 0.0033 0.0016 'International Tables Vol C Tables 4.2.6.8 and 6.1.1.4'
H H 0.0000 0.0000 'International Tables Vol C Tables 4.2.6.8 and 6.1.1.4'
N N 0.0061 0.0033 'International Tables Vol C Tables 4.2.6.8 and 6.1.1.4'
O O 0.0106 0.0060 'International Tables Vol C Tables 4.2.6.8 and 6.1.1.4'
Br Br -0.2901 2.4595 'International Tables Vol C Tables 4.2.6.8 and 6.1.1.4'

loop_
_geom_angle_atom_site_label_1
_geom_angle_atom_site_label_2
_geom_angle_atom_site_label_3
_geom_angle_site_symmetry_1
_geom_angle_site_symmetry_3
_geom_angle
_geom_angle_publ_flag
C7 N1 C8 . . 119.3(4) yes
C22 N2 C23 . . 121.9(4) yes
C4 O1 H1 . . 109.5 ?
C19 O2 H2 . . 109.5 ?
C2 C1 C6 . . 121.5(4) ?
C2 C1 Br1 . . 119.5(3) yes
C6 C1 Br1 . . 118.9(4) yes
C1 C2 C3 . . 118.7(4) ?
C1 C2 H2B . . 120.7 ?
C3 C2 H2B . . 120.7 ?
C2 C3 C4 . . 122.2(4) ?
C2 C3 Br2 . . 119.2(4) yes
C4 C3 Br2 . . 118.6(3) yes
O1 C4 C3 . . 120.2(4) ?
O1 C4 C5 . . 121.8(4) ?
C3 C4 C5 . . 118.0(4) ?
C6 C5 C4 . . 119.6(4) ?
C6 C5 C7 . . 119.7(4) ?
C4 C5 C7 . . 120.6(4) ?
C1 C6 C5 . . 120.0(4) ?
C1 C6 H6A . . 120.0 ?
C5 C6 H6A . . 120.0 ?
N1 C7 C5 . . 122.8(4) ?
N1 C7 H7A . . 118.6 ?
C5 C7 H7A . . 118.6 ?
N1 C8 C9 . . 107.8(3) yes
N1 C8 C15 . . 108.0(3) yes
C9 C8 C15 . . 113.4(4) ?
N1 C8 H8A . . 109.2 ?
C9 C8 H8A . . 109.2 ?
C15 C8 H8A . . 109.2 ?
C10 C9 C14 . . 118.2(4) ?
C10 C9 C8 . . 120.6(4) ?
C14 C9 C8 . . 121.2(4) ?
C9 C10 C11 . . 121.2(4) ?
C9 C10 H10A . . 119.4 ?
C11 C10 H10A . . 119.4 ?
C12 C11 C10 . . 120.3(5) ?
C12 C11 H11A . . 119.8 ?
C10 C11 H11A . . 119.8 ?
C11 C12 C13 . . 119.5(5) ?
C11 C12 H12A . . 120.3 ?
C13 C12 H12A . . 120.3 ?
C14 C13 C12 . . 120.4(5) ?
C14 C13 H13A . . 119.8 ?
C12 C13 H13A . . 119.8 ?
C13 C14 C9 . . 120.4(4) ?
C13 C14 H14A . . 119.8 ?
C9 C14 H14A . . 119.8 ?
C8 C15 H15A . . 109.5 ?
C8 C15 H15B . . 109.5 ?
H15A C15 H15B . . 109.5 ?
C8 C15 H15C . . 109.5 ?
H15A C15 H15C . . 109.5 ?
H15B C15 H15C . . 109.5 ?
C21 C16 C17 . . 121.4(4) ?
C21 C16 Br4 . . 119.8(3) ?
C17 C16 Br4 . . 118.8(3) ?
C18 C17 C16 . . 118.8(4) ?
C18 C17 H17A . . 120.6 ?
C16 C17 H17A . . 120.6 ?
C17 C18 C19 . . 122.1(4) ?
C17 C18 Br3 . . 119.0(3) ?
C19 C18 Br3 . . 118.9(3) ?
O2 C19 C18 . . 120.4(4) ?
O2 C19 C20 . . 121.1(4) ?
C18 C19 C20 . . 118.4(5) ?
C19 C20 C21 . . 119.1(4) ?
C19 C20 C22 . . 120.6(4) ?
C21 C20 C22 . . 120.2(4) ?
C16 C21 C20 . . 120.0(4) ?
C16 C21 H21A . . 120.0 ?
C20 C21 H21A . . 120.0 ?
N2 C22 C20 . . 121.1(4) ?
N2 C22 H22A . . 119.4 ?
C20 C22 H22A . . 119.4 ?
N2 C23 C30 . . 114.6(4) yes
N2 C23 C24 . . 108.8(3) yes
C30 C23 C24 . . 114.8(4) ?
N2 C23 H23A . . 106.0 ?
C30 C23 H23A . . 106.0 ?
C24 C23 H23A . . 106.0 ?
C29 C24 C25 . . 118.5(4) ?
C29 C24 C23 . . 120.3(5) ?
C25 C24 C23 . . 121.1(4) ?
C24 C25 C26 . . 120.8(5) ?
C24 C25 H25A . . 119.6 ?
C26 C25 H25A . . 119.6 ?
C25 C26 C27 . . 119.1(5) ?
C25 C26 H26A . . 120.4 ?
C27 C26 H26A . . 120.4 ?
C28 C27 C26 . . 119.2(5) ?
C28 C27 H27A . . 120.4 ?
C26 C27 H27A . . 120.4 ?
C29 C28 C27 . . 120.2(6) ?
C29 C28 H28A . . 119.9 ?
C27 C28 H28A . . 119.9 ?
C28 C29 C24 . . 122.2(6) ?
C28 C29 H29A . . 118.9 ?
C24 C29 H29A . . 118.9 ?
C23 C30 H30A . . 109.5 ?
C23 C30 H30B . . 109.5 ?
H30A C30 H30B . . 109.5 ?
C23 C30 H30C . . 109.5 ?
H30A C30 H30C . . 109.5 ?
H30B C30 H30C . . 109.5 ?

loop_
_geom_bond_atom_site_label_1
_geom_bond_atom_site_label_2
_geom_bond_site_symmetry_2
_geom_bond_distance
_geom_bond_publ_flag
Br1 C1 . 1.907(5) yes
Br2 C3 . 1.898(4) yes
Br3 C18 . 1.894(4) yes
Br4 C16 . 1.896(5) yes
N1 C7 . 1.263(6) yes
N1 C8 . 1.476(5) yes
N2 C22 . 1.270(6) yes
N2 C23 . 1.480(5) yes
O1 C4 . 1.342(5) ?
O1 H1 . 0.8066 ?
O2 C19 . 1.348(6) ?
O2 H2 . 0.8662 ?
C1 C2 . 1.368(6) ?
C1 C6 . 1.374(6) ?
C2 C3 . 1.373(6) ?
C2 H2B . 0.9300 ?
C3 C4 . 1.389(6) ?
C4 C5 . 1.408(6) ?
C5 C6 . 1.386(6) ?
C5 C7 . 1.453(6) ?
C6 H6A . 0.9300 ?
C7 H7A . 0.9300 ?
C8 C9 . 1.507(6) ?
C8 C15 . 1.527(6) ?
C8 H8A . 0.9800 ?
C9 C10 . 1.363(5) ?
C9 C14 . 1.390(6) ?
C10 C11 . 1.379(6) ?
C10 H10A . 0.9300 ?
C11 C12 . 1.355(8) ?
C11 H11A . 0.9300 ?
C12 C13 . 1.373(7) ?
C12 H12A . 0.9300 ?
C13 C14 . 1.370(7) ?
C13 H13A . 0.9300 ?
C14 H14A . 0.9300 ?
C15 H15A . 0.9600 ?
C15 H15B . 0.9600 ?
C15 H15C . 0.9600 ?
C16 C21 . 1.362(6) ?
C16 C17 . 1.381(6) ?
C17 C18 . 1.369(6) ?
C17 H17A . 0.9300 ?
C18 C19 . 1.390(6) ?
C19 C20 . 1.405(6) ?
C20 C21 . 1.408(7) ?
C20 C22 . 1.460(6) ?
C21 H21A . 0.9300 ?
C22 H22A . 0.9300 ?
C23 C30 . 1.500(6) ?
C23 C24 . 1.521(6) ?
C23 H23A . 0.9800 ?
C24 C29 . 1.362(6) ?
C24 C25 . 1.370(6) ?
C25 C26 . 1.392(7) ?
C25 H25A . 0.9300 ?
C26 C27 . 1.399(9) ?
C26 H26A . 0.9300 ?
C27 C28 . 1.366(9) ?
C27 H27A . 0.9300 ?
C28 C29 . 1.360(7) ?
C28 H28A . 0.9300 ?
C29 H29A . 0.9300 ?
C30 H30A . 0.9600 ?
C30 H30B . 0.9600 ?
C30 H30C . 0.9600 ?

loop_
_geom_hbond_atom_site_label_D
_geom_hbond_atom_site_label_H
_geom_hbond_atom_site_label_A
_geom_hbond_site_symmetry_A
_geom_hbond_distance_DH
_geom_hbond_distance_HA
_geom_hbond_distance_DA
_geom_hbond_angle_DHA
O1 H1 N1 . 0.81 1.89 2.603(4) 146.9
O2 H2 N2 . 0.87 1.79 2.558(5) 147.4
